data_4513190
loop_
_publ_author_name
'Thakur, Tejender S.'
'Singh, Shiv Shankar'

_publ_section_title
;
 Studying the Role of C&#x2550;O&#x00B7;&#x00B7;&#x00B7;C&#x2550;O,
 C&#x2550;O&#x00B7;&#x00B7;&#x00B7;N--O, and
 N--O&#x00B7;&#x00B7;&#x00B7;N--O Dipole--Dipole Interactions in the
 Crystal Packing of 4-Nitrobenzoic Acid and
 3,3&#x2032;-Dinitrobenzophenone Polymorphs: An Experimental Charge
 Density Study
;
_journal_issue 7
_journal_name_full 'Crystal Growth &amp; Design'
_journal_page_first 3280
_journal_paper_doi 10.1021/acs.cgd.5b00408
_journal_volume 15
_journal_year 2015
_chemical_formula_moiety 'C13 H8 N2 O5'
_chemical_formula_sum 'C13 H8 N2 O5'
_chemical_formula_weight 272.22
_space_group_IT_number 18
_symmetry_cell_setting orthorhombic
_symmetry_Int_Tables_number 18
_symmetry_space_group_name_Hall 'P 2 2ab'
_symmetry_space_group_name_H-M 'P 21 21 2'
_audit_conform_dict_location ftp://ftp.iucr.org/pub/cif_core.dic
_audit_conform_dict_name cif_core.dic
_audit_conform_dict_version 2.3
_audit_creation_date '24-Apr-04 T10:57:04-00:00'
_audit_creation_method 'XD routine XDCIF'
_cell_angle_alpha 90
_cell_angle_beta 90
_cell_angle_gamma 90
_cell_formula_units_Z 2
_cell_length_a 18.94(2)
_cell_length_b 5.029(6)
_cell_length_c 6.071(8)
_cell_measurement_reflns_used 500
_cell_measurement_temperature 100(2)
_cell_measurement_theta_max 52.20
_cell_measurement_theta_min 3.50
_cell_volume 578.3(12)
_computing_cell_refinement
;
CrystalClear-SM Expert 2.1 b28 (Rigaku, 2013)
;
_computing_data_collection
;
CrystalClear-SM Expert 2.1 b28 (Rigaku, 2013)
;
_computing_data_reduction
;
CrystalClear-SM Expert 2.1 b28 (Rigaku, 2013)
;
_computing_molecular_graphics 'Volkov et al, (2006)'
_computing_publication_material 'Volkov et al, (2006)'
_computing_structure_refinement 'Volkov et al, (2006)'
_diffrn_ambient_temperature 100(2)
_diffrn_detector CCD
_diffrn_detector_area_resol_mean 28.5714
_diffrn_measured_fraction_theta_full 0.993
_diffrn_measured_fraction_theta_max 0.993
_diffrn_measurement_details
;
scan:
    Number of images: 240
               Slice: -45.0000 - 75.0000
         Image width: 0.5000
            Exp time: 20.0000
       Rotation axis: Omega
               Omega: 0.0000
               Kappa: 50.0000
                 Phi: 0.0000
                 XTD: 39.9194
              2theta: -14.7350
scan:
    Number of images: 240
               Slice: -45.0000 - 75.0000
         Image width: 0.5000
            Exp time: 15.0000
       Rotation axis: Omega
               Omega: 0.0000
               Kappa: 50.0000
                 Phi: 90.0000
                 XTD: 39.9194
              2theta: -14.7350
scan:
    Number of images: 240
               Slice: -45.0000 - 75.0000
         Image width: 0.5000
            Exp time: 20.0000
       Rotation axis: Omega
               Omega: 0.0000
               Kappa: 50.0000
                 Phi: 180.0000
                 XTD: 39.9194
              2theta: -14.7350
scan:
    Number of images: 240
               Slice: -45.0000 - 75.0000
         Image width: 0.5000
            Exp time: 15.0000
       Rotation axis: Omega
               Omega: 0.0000
               Kappa: 50.0000
                 Phi: 270.0000
                 XTD: 39.9194
              2theta: -14.7350
scan:
    Number of images: 240
               Slice: -65.0000 - 55.0000
         Image width: 0.5000
            Exp time: 35.0000
       Rotation axis: Omega
               Omega: 0.0000
               Kappa: 50.0000
                 Phi: 0.0000
                 XTD: 39.9194
              2theta: -34.7350
scan:
    Number of images: 240
               Slice: -65.0000 - 55.0000
         Image width: 0.5000
            Exp time: 30.0000
       Rotation axis: Omega
               Omega: 0.0000
               Kappa: 50.0000
                 Phi: 90.0000
                 XTD: 39.9194
              2theta: -34.7350
scan:
    Number of images: 240
               Slice: -65.0000 - 55.0000
         Image width: 0.5000
            Exp time: 35.0000
       Rotation axis: Omega
               Omega: 0.0000
               Kappa: 50.0000
                 Phi: 180.0000
                 XTD: 39.9194
              2theta: -34.7350
scan:
    Number of images: 240
               Slice: -65.0000 - 55.0000
         Image width: 0.5000
            Exp time: 30.0000
       Rotation axis: Omega
               Omega: 0.0000
               Kappa: 50.0000
                 Phi: 270.0000
                 XTD: 39.9194
              2theta: -34.7350
scan:
    Number of images: 240
               Slice: -105.0000 - 15.0000
         Image width: 0.5000
            Exp time: 50.0000
       Rotation axis: Omega
               Omega: 0.0000
               Kappa: 50.0000
                 Phi: 0.0000
                 XTD: 39.9194
              2theta: -74.7350
scan:
    Number of images: 240
               Slice: -105.0000 - 15.0000
         Image width: 0.5000
            Exp time: 45.0000
       Rotation axis: Omega
               Omega: 0.0000
               Kappa: 50.0000
                 Phi: 90.0000
                 XTD: 39.9194
              2theta: -74.7350
scan:
    Number of images: 240
               Slice: -105.0000 - 15.0000
         Image width: 0.5000
            Exp time: 50.0000
       Rotation axis: Omega
               Omega: 0.0000
               Kappa: 50.0000
                 Phi: 180.0000
                 XTD: 39.9194
              2theta: -74.7350
scan:
    Number of images: 240
               Slice: -105.0000 - 15.0000
         Image width: 0.5000
            Exp time: 45.0000
       Rotation axis: Omega
               Omega: 0.0000
               Kappa: 50.0000
                 Phi: 270.0000
                 XTD: 39.9194
              2theta: -74.7350

;
_diffrn_measurement_device
;
AFC12 (Right): Kappa 3 circle
;
_diffrn_measurement_device_type
;
Rigaku Saturn724+ (4x4 bin mode)
;
_diffrn_measurement_method 'profile data from \w-scans'
_diffrn_measurement_specimen_support Loop
_diffrn_orient_matrix_type XPlain
_diffrn_orient_matrix_UB_11 -0.000055
_diffrn_orient_matrix_UB_12 -0.052382
_diffrn_orient_matrix_UB_13 0.006512
_diffrn_orient_matrix_UB_21 0.093427
_diffrn_orient_matrix_UB_22 -0.021754
_diffrn_orient_matrix_UB_23 -0.174197
_diffrn_orient_matrix_UB_31 0.145415
_diffrn_orient_matrix_UB_32 0.009398
_diffrn_orient_matrix_UB_33 0.076817
_diffrn_radiation_monochromator Confocal
_diffrn_radiation_type 'Mo K\a'
_diffrn_radiation_wavelength 0.71075
_diffrn_reflns_av_R_equivalents 0.0436
_diffrn_reflns_av_sigmaI/netI 0.0297
_diffrn_reflns_limit_h_max 42
_diffrn_reflns_limit_h_min -40
_diffrn_reflns_limit_k_max 11
_diffrn_reflns_limit_k_min -8
_diffrn_reflns_limit_l_max 10
_diffrn_reflns_limit_l_min -13
_diffrn_reflns_number 34157
_diffrn_reflns_theta_full 52.20
_diffrn_reflns_theta_max 52.20
_diffrn_reflns_theta_min 3.52
_diffrn_reflns_transf_matrix_11 -0.000055
_diffrn_reflns_transf_matrix_12 -0.052382
_diffrn_reflns_transf_matrix_13 0.006512
_diffrn_reflns_transf_matrix_21 0.093427
_diffrn_reflns_transf_matrix_22 -0.021754
_diffrn_reflns_transf_matrix_23 -0.174197
_diffrn_reflns_transf_matrix_31 0.145415
_diffrn_reflns_transf_matrix_32 0.009398
_diffrn_reflns_transf_matrix_33 0.076817
_diffrn_source MicroMax003_Mo
_diffrn_source_current 0.6
_diffrn_source_power 0.0
_diffrn_source_voltage 50.0
_diffrn_standards_number 0
_exptl_absorpt_coefficient_mu 0.123
_exptl_absorpt_correction_T_max 0.9818
_exptl_absorpt_correction_T_min 0.9640
_exptl_absorpt_correction_type numerical
_exptl_absorpt_process_details 'NUMABS (Rigaku, 1999)'
_exptl_crystal_colour Colorless
_exptl_crystal_density_diffrn 1.563
_exptl_crystal_density_method 'not measured'
_exptl_crystal_description Block
_exptl_crystal_F_000 280.00
_exptl_crystal_size_max 0.300
_exptl_crystal_size_mid 0.280
_exptl_crystal_size_min 0.150
_refine_diff_density_max 0.208
_refine_diff_density_min -0.159
_refine_diff_density_rms 0.043
_refine_ls_extinction_method none
_refine_ls_goodness_of_fit_ref 1.033
_refine_ls_matrix_type full
_refine_ls_number_parameters 360
_refine_ls_number_reflns 5950
_refine_ls_number_restraints 0
_refine_ls_R_factor_all 0.025
_refine_ls_R_factor_gt 0.023
_refine_ls_shift/su_max 0.01602
_refine_ls_structure_factor_coef Fsqd
_refine_ls_weighting_details
;
        calc w2 = 1/[s^2^(Fo^2^)]
;
_refine_ls_weighting_scheme calc
_refine_ls_wR_factor_ref 0.046
_reflns_number_gt 6081
_reflns_number_total 6601
_reflns_shell_number_unique_all 6620
_reflns_threshold_expression >2sigma(I)
_cod_data_source_file cg5b00408_si_003.cif
_cod_data_source_block FORMI
_cod_depositor_comments 'Adding full bibliography for 4513189--4513191.cif.'
_cod_database_code 4513190

loop_
_space_group_symop_id
_space_group_symop_operation_xyz
1 +X,+Y,+Z
2 1/2+X,1/2-Y,-Z
3 1/2-X,1/2+Y,-Z
4 -X,-Y,+Z

loop_
_atom_local_axes_atom_label
_atom_local_axes_atom0
_atom_local_axes_ax1
_atom_local_axes_atom1
_atom_local_axes_atom2
_atom_local_axes_ax2
O(1) C(7) Z O(1) C(1) Y
O(2) N(1) Z O(2) O(3) Y
O(3) N(1) Z O(3) O(2) Y
N(1) O(2) Z N(1) O(3) Y
C(1) C(6) Z C(1) C(2) Y
C(2) H(2) Z C(2) C(3) Y
C(3) C(2) Z C(3) C(4) Y
C(4) H(4) Z C(4) C(5) Y
C(5) H(5) Z C(5) C(4) Y
C(6) H(6) Z C(6) C(1) Y
C(7) O(1) Z C(7) C(1) Y
H(2) C(2) Z H(2) C(3) Y
H(4) C(4) Z H(4) C(5) Y
H(5) C(5) Z H(5) C(4) Y
H(6) C(6) Z H(6) C(1) Y

loop_
_atom_rho_multipole_atom_label
_atom_rho_multipole_coeff_Pv
_atom_rho_multipole_coeff_P00
_atom_rho_multipole_coeff_P11
_atom_rho_multipole_coeff_P1-1
_atom_rho_multipole_coeff_P10
_atom_rho_multipole_coeff_P20
_atom_rho_multipole_coeff_P21
_atom_rho_multipole_coeff_P2-1
_atom_rho_multipole_coeff_P22
_atom_rho_multipole_coeff_P2-2
_atom_rho_multipole_coeff_P30
_atom_rho_multipole_coeff_P31
_atom_rho_multipole_coeff_P3-1
_atom_rho_multipole_coeff_P32
_atom_rho_multipole_coeff_P3-2
_atom_rho_multipole_coeff_P33
_atom_rho_multipole_coeff_P3-3
_atom_rho_multipole_coeff_P40
_atom_rho_multipole_coeff_P41
_atom_rho_multipole_coeff_P4-1
_atom_rho_multipole_coeff_P42
_atom_rho_multipole_coeff_P4-2
_atom_rho_multipole_coeff_P43
_atom_rho_multipole_coeff_P4-3
_atom_rho_multipole_coeff_P44
_atom_rho_multipole_coeff_P4-4
_atom_rho_multipole_kappa
_atom_rho_multipole_kappa_prime0
_atom_rho_multipole_kappa_prime1
_atom_rho_multipole_kappa_prime2
_atom_rho_multipole_kappa_prime3
_atom_rho_multipole_kappa_prime4
O(1) 3.24(3) 0 0 0 -0.020(9) 0.001(9) 0 0 -0.068(10) -0.001(8) 0.029(7) 0 0 0.027(8) 0.011(6) 0 0 0.018(8) 0 0 0.013(9) 0.004(7) 0 0 -0.023(8) -0.008(8) 0.970(4) 1.01(8) 1.01(8) 1.01(8) 1.01(8) 1.01(8)
O(2) 6.29(5) 0 -0.030(11) -0.036(11) -0.133(15) -0.114(14) 0.014(11) -0.021(11) -0.099(11) 0.039(10) 0.028(10) 0.024(10) -0.012(8) 0.015(11) -0.003(8) -0.003(9) -0.021(7) 0.014(11) -0.007(10) 0.011(10) -0.015(11) -0.012(10) 0.005(10) -0.015(9) 0.018(8) 0.001(9) 0.983(2) 1.00(5) 1.00(5) 1.00(5) 1.00(5) 1.00(5)
O(3) 6.23(5) 0 0.026(10) 0.012(10) -0.098(14) -0.079(12) 0.002(10) -0.001(10) -0.124(10) 0.016(9) 0.009(11) 0.000(9) 0.043(9) 0.007(8) 0.015(8) 0.001(9) 0.001(8) 0.003(11) 0.009(10) -0.001(9) -0.021(10) 0.007(10) -0.003(10) -0.010(10) -0.001(9) -0.012(9) 0.983(2) 1.00(5) 1.00(5) 1.00(5) 1.00(5) 1.00(5)
N(1) 5.27(8) 0 0.047(16) 0.028(19) 0.025(17) 0.19(2) 0.009(13) -0.085(15) -0.173(16) -0.008(11) 0.36(3) 0.001(15) 0.066(17) 0.26(3) -0.014(13) 0.000(15) -0.009(12) 0.01(2) 0.000(18) 0.03(2) -0.02(2) -0.062(19) -0.011(17) 0.029(18) 0.023(16) 0.011(15) 0.970(5) 0.82(2) 0.82(2) 0.82(2) 0.82(2) 0.82(2)
C(1) 3.93(6) 0 0.06(2) 0.03(3) -0.06(3) 0.13(2) 0.065(17) 0.013(19) -0.168(19) -0.036(15) 0.34(3) 0.01(2) -0.08(2) 0.28(3) 0.03(2) -0.02(2) -0.019(18) -0.06(3) 0.04(2) 0.05(3) 0.01(3) 0.02(3) 0.02(2) -0.03(3) 0.05(2) 0.06(2) 1.000(3) 0.833(10) 0.833(10) 0.833(10) 0.833(10) 0.833(10)
C(2) 3.98(6) 0 0.02(2) 0.04(3) 0.19(3) 0.11(2) -0.011(16) -0.008(18) -0.24(2) 0.040(17) 0.28(3) 0.00(2) -0.17(2) 0.16(3) -0.03(2) 0.01(2) 0.018(19) 0.05(3) 0.02(2) -0.08(3) -0.05(3) 0.03(3) 0.02(2) -0.05(3) 0.06(2) -0.01(2) 1.000(3) 0.833(10) 0.833(10) 0.833(10) 0.833(10) 0.833(10)
C(3) 3.89(5) 0 -0.02(2) 0.15(3) 0.11(3) 0.16(2) -0.001(17) -0.126(19) -0.123(19) 0.058(16) 0.35(3) 0.05(2) 0.02(2) 0.30(2) -0.02(2) 0.04(2) 0.02(2) -0.01(3) 0.05(3) 0.06(3) -0.04(3) 0.03(3) 0.00(2) -0.07(3) 0.03(2) -0.04(2) 1.000(3) 0.833(10) 0.833(10) 0.833(10) 0.833(10) 0.833(10)
C(4) 4.01(6) 0 -0.05(2) 0.03(3) 0.02(3) 0.15(2) -0.012(17) -0.07(2) -0.22(2) -0.005(19) 0.32(3) 0.07(2) -0.01(2) 0.18(2) -0.04(2) -0.02(2) 0.00(2) 0.05(3) 0.05(2) 0.03(3) 0.04(3) -0.02(3) 0.05(2) -0.03(3) 0.01(2) -0.03(3) 1.000(3) 0.833(10) 0.833(10) 0.833(10) 0.833(10) 0.833(10)
C(5) 3.89(6) 0 0.06(2) 0.00(3) -0.05(3) 0.14(2) 0.004(16) -0.007(18) -0.21(2) 0.006(17) 0.32(3) 0.02(2) -0.05(2) 0.24(3) 0.02(2) 0.02(2) 0.01(2) 0.02(3) 0.09(2) -0.09(3) 0.02(3) 0.03(3) 0.00(3) 0.01(3) 0.09(3) 0.01(3) 1.000(3) 0.833(10) 0.833(10) 0.833(10) 0.833(10) 0.833(10)
C(6) 3.99(5) 0 -0.06(2) 0.06(3) 0.01(3) 0.15(2) 0.033(16) -0.044(19) -0.238(19) 0.007(19) 0.31(3) 0.04(2) -0.07(2) 0.18(2) -0.10(2) -0.03(2) 0.00(2) 0.10(3) 0.08(2) 0.02(3) -0.04(3) 0.03(2) 0.04(2) 0.04(3) 0.05(2) 0.02(2) 1.000(3) 0.833(10) 0.833(10) 0.833(10) 0.833(10) 0.833(10)
C(7) 1.74(6) 0 0 0 0.028(12) 0.072(14) 0 0 -0.101(16) 0.016(9) 0.11(2) 0 0 0.061(16) -0.006(9) 0 0 0.007(14) 0 0 -0.049(17) 0.038(15) 0 0 0.014(12) -0.006(11) 1.021(11) 0.98(6) 0.98(6) 0.98(6) 0.98(6) 0.98(6)
H(2) 0.83(3) 0 0 0 0.161(17) 0 0 0 0 0 0 0 0 0 0 0 0 0 0 0 0 0 0 0 0 0 1.2 1.2 1.2 1.2 1.2 1.2
H(4) 0.82(2) 0 0 0 0.125(16) 0 0 0 0 0 0 0 0 0 0 0 0 0 0 0 0 0 0 0 0 0 1.2 1.2 1.2 1.2 1.2 1.2
H(5) 1.04(3) 0 0 0 0.236(18) 0 0 0 0 0 0 0 0 0 0 0 0 0 0 0 0 0 0 0 0 0 1.2 1.2 1.2 1.2 1.2 1.2
H(6) 0.85(3) 0 0 0 0.15(2) 0 0 0 0 0 0 0 0 0 0 0 0 0 0 0 0 0 0 0 0 0 1.2 1.2 1.2 1.2 1.2 1.2

loop_
_atom_site_label
_atom_site_type_symbol
_atom_site_fract_x
_atom_site_fract_y
_atom_site_fract_z
_atom_site_U_iso_or_equiv
_atom_site_adp_type
_atom_site_occupancy
_atom_site_symmetry_multiplicity
O(1) O 0.5 1 1.12428(9) 0.022 Uani 1 2
O(2) O 0.66073(2) 0.24784(7) 1.12453(7) 0.017 Uani 1 4
O(3) O 0.729429(18) 0.17717(7) 0.84506(6) 0.017 Uani 1 4
N(1) N 0.681278(12) 0.29724(5) 0.93754(5) 0.012 Uani 1 4
C(1) C 0.556749(12) 0.85150(5) 0.80192(4) 0.011 Uani 1 4
C(2) C 0.590262(12) 0.64445(5) 0.91650(4) 0.012 Uani 1 4
C(3) C 0.646199(11) 0.51321(5) 0.81629(4) 0.011 Uani 1 4
C(4) C 0.670659(13) 0.57929(5) 0.60640(4) 0.013 Uani 1 4
C(5) C 0.637432(13) 0.78672(5) 0.49501(4) 0.013 Uani 1 4
C(6) C 0.580723(12) 0.92244(5) 0.59155(4) 0.012 Uani 1 4
C(7) C 0.5 1 0.92276(7) 0.013 Uani 1 2
H(2) H 0.577155 0.574421 1.08016 0.034041 Uiso 1 4
H(4) H 0.716813 0.483319 0.537337 0.02788 Uiso 1 4
H(5) H 0.655493 0.8324 0.330039 0.03773 Uiso 1 4
H(6) H 0.557392 1.092868 0.510348 0.03309 Uiso 1 4

loop_
_atom_site_aniso_label
_atom_site_aniso_U_11
_atom_site_aniso_U_22
_atom_site_aniso_U_33
_atom_site_aniso_U_23
_atom_site_aniso_U_13
_atom_site_aniso_U_12
O(1) 0.02172(17) 0.0338(2) 0.00932(16) 0 0 0.0134(2)
O(2) 0.02005(12) 0.01658(10) 0.01566(13) 0.00612(10) 0.00079(9) 0.00209(10)
O(3) 0.01732(11) 0.01574(10) 0.01832(14) 0.00106(11) -0.00012(9) 0.00601(9)
N(1) 0.01292(7) 0.01071(7) 0.01305(10) 0.00126(6) -0.00112(6) 0.00066(6)
C(1) 0.01109(7) 0.01296(8) 0.01033(9) 0.00067(7) 0.00030(6) 0.00166(6)
C(2) 0.01178(7) 0.01287(7) 0.01034(9) 0.00136(7) 0.00043(6) 0.00137(6)
C(3) 0.01141(7) 0.01064(7) 0.01108(8) 0.00099(6) -0.00017(6) 0.00080(5)
C(4) 0.01299(8) 0.01398(8) 0.01189(10) 0.00116(7) 0.00153(6) 0.00248(6)
C(5) 0.01364(8) 0.01535(8) 0.01089(9) 0.00218(7) 0.00176(6) 0.00208(7)
C(6) 0.01243(8) 0.01344(8) 0.01077(9) 0.00195(7) 0.00038(6) 0.00172(6)
C(7) 0.01239(11) 0.01683(12) 0.00993(14) 0 0 0.00378(12)

loop_
_geom_angle_atom_site_label_1
_geom_angle_atom_site_label_2
_geom_angle_atom_site_label_3
_geom_angle
_geom_angle_site_symmetry_1
_geom_angle_site_symmetry_2
_geom_angle_site_symmetry_3
_geom_angle_publ_flag
O(2) N(1) O(3) 123.99(3) 1_555 1_555 1_555 yes
C(2) C(1) C(6) 119.59(2) 1_555 1_555 1_555 yes
C(2) C(1) C(7) 116.80(2) 1_555 1_555 1_555 yes
C(2) C(1) C(7) 116.80(2) 1_555 1_555 4_675 yes
C(6) C(1) C(7) 123.43(2) 1_555 1_555 1_555 yes
C(6) C(1) C(7) 123.43(2) 1_555 1_555 4_675 yes
C(1) C(2) C(3) 118.71(2) 1_555 1_555 1_555 yes
C(1) C(2) H(2) 126.31(2) 1_555 1_555 1_555 yes
C(3) C(2) H(2) 114.98(2) 1_555 1_555 1_555 yes
C(2) C(3) C(4) 122.68(2) 1_555 1_555 1_555 yes
C(3) C(4) C(5) 118.12(2) 1_555 1_555 1_555 yes
C(3) C(4) H(4) 121.01(2) 1_555 1_555 1_555 yes
C(5) C(4) H(4) 120.68(2) 1_555 1_555 1_555 yes
C(4) C(5) C(6) 120.53(2) 1_555 1_555 1_555 yes
C(4) C(5) H(5) 117.71(2) 1_555 1_555 1_555 yes
C(6) C(5) H(5) 121.71(2) 1_555 1_555 1_555 yes
C(1) C(6) C(5) 120.37(2) 1_555 1_555 1_555 yes
C(1) C(6) H(6) 118.95(2) 1_555 1_555 1_555 yes
C(5) C(6) H(6) 120.53(2) 1_555 1_555 1_555 yes
O(1) C(7) C(1) 119.271(17) 1_555 1_555 1_555 yes
O(1) C(7) C(1) 119.271(17) 1_555 1_555 4_675 yes
O(1) C(7) C(1) 119.271(17) 4_675 1_555 1_555 yes
O(1) C(7) C(1) 119.271(17) 4_675 1_555 4_675 yes
C(1) C(7) C(1) 121.46(3) 1_555 1_555 4_675 yes

loop_
_geom_bond_atom_site_label_1
_geom_bond_atom_site_label_2
_geom_bond_distance
_geom_bond_site_symmetry_1
_geom_bond_site_symmetry_2
_geom_bond_publ_flag
O(1) C(7) 1.2235(7) 1_555 1_555 yes
O(1) C(7) 1.2235(7) 1_555 4_675 yes
O(2) N(1) 1.2256(5) 1_555 1_555 yes
O(3) N(1) 1.2294(4) 1_555 1_555 yes
C(1) C(2) 1.4039(3) 1_555 1_555 yes
C(1) C(6) 1.4016(3) 1_555 1_555 yes
C(1) C(7) 1.5004(3) 1_555 1_555 yes
C(1) C(7) 1.5004(3) 1_555 4_675 yes
C(2) C(3) 1.3886(3) 1_555 1_555 yes
C(2) H(2) 1.0830(3) 1_555 1_555 yes
C(3) C(4) 1.3959(3) 1_555 1_555 yes
C(4) C(5) 1.3934(3) 1_555 1_555 yes
C(4) H(4) 1.0830(2) 1_555 1_555 yes
C(5) C(6) 1.4011(3) 1_555 1_555 yes
C(5) H(5) 1.0830(3) 1_555 1_555 yes
C(6) H(6) 1.0830(2) 1_555 1_555 yes
